data_7060967
loop_
_publ_author_name
'Wu, Jialu'
'Li, Bo'
'Wang, Hong'
'Lai, Yingzhen'
'Ye, Yue'
'Zou, Yongkang'
'Tian, Jumei'
'Xu, Yaohua'

_publ_section_title
;
 How the magnetic field impacts the chiroptical activities of helical
 copper enantiomers
;
_journal_issue 42
_journal_name_full 'New Journal of Chemistry'
_journal_page_first 20021
_journal_page_last 20027
_journal_paper_doi 10.1039/D1NJ03803F
_journal_volume 45
_journal_year 2021
_chemical_absolute_configuration rmad
_chemical_formula_moiety 'C14 H18 Cu N2 O5, 2(H2 O)'
_chemical_formula_sum 'C14 H22 Cu N2 O7'
_chemical_formula_weight 393.89
_space_group_crystal_system monoclinic
_space_group_IT_number 4
_space_group_name_Hall 'P 2yb'
_space_group_name_H-M_alt 'P 1 21 1'
_atom_sites_solution_hydrogens mixed
_audit_block_doi 10.5517/ccdc.csd.cc26f820
_audit_creation_method SHELXL-2014
_audit_update_record
;
2021-09-13 deposited with the CCDC.	2021-09-24 downloaded from the CCDC.
;
_cell_angle_alpha 90
_cell_angle_beta 102.327(2)
_cell_angle_gamma 90
_cell_formula_units_Z 2
_cell_length_a 11.3860(2)
_cell_length_b 5.69090(10)
_cell_length_c 12.4062(2)
_cell_measurement_reflns_used 10977
_cell_measurement_temperature 100(2)
_cell_measurement_theta_max 71.3650
_cell_measurement_theta_min 3.6470
_cell_volume 785.35(2)
_computing_cell_refinement 'CrysAlisPro 1.171.40.80a (Rigaku OD, 2020)'
_computing_data_collection 'CrysAlisPro 1.171.40.80a (Rigaku OD, 2020)'
_computing_data_reduction 'CrysAlisPro 1.171.40.80a (Rigaku OD, 2020)'
_computing_molecular_graphics 'SHELXL-2014 (Sheldrick, 2014)'
_computing_structure_refinement 'SHELXL-2014 (Sheldrick, 2014)'
_computing_structure_solution 'SHELXL-2014 (Sheldrick, 2014)'
_diffrn_ambient_temperature 100(2)
_diffrn_detector_area_resol_mean 10
_diffrn_measured_fraction_theta_full 0.997
_diffrn_measured_fraction_theta_max 0.976
_diffrn_measurement_device_type 'XtaLAB Synergy, Dualflex, HyPix'
_diffrn_measurement_method 'phi and omega scans'
_diffrn_radiation_type CuK\a
_diffrn_radiation_wavelength 1.54184
_diffrn_reflns_av_R_equivalents 0.0519
_diffrn_reflns_av_unetI/netI 0.0288
_diffrn_reflns_Laue_measured_fraction_full 0.997
_diffrn_reflns_Laue_measured_fraction_max 0.976
_diffrn_reflns_limit_h_max 14
_diffrn_reflns_limit_h_min -14
_diffrn_reflns_limit_k_max 7
_diffrn_reflns_limit_k_min -7
_diffrn_reflns_limit_l_max 15
_diffrn_reflns_limit_l_min -15
_diffrn_reflns_number 17304
_diffrn_reflns_point_group_measured_fraction_full 0.986
_diffrn_reflns_point_group_measured_fraction_max 0.950
_diffrn_reflns_theta_full 67.684
_diffrn_reflns_theta_max 71.523
_diffrn_reflns_theta_min 3.647
_diffrn_source 'micro-focus sealed X-ray tube'
_exptl_absorpt_coefficient_mu 2.347
_exptl_absorpt_correction_T_max 0.440
_exptl_absorpt_correction_T_min 0.373
_exptl_absorpt_correction_type multi-scan
_exptl_absorpt_process_details
;
CrysAlisPro 1.171.40.80a (Rigaku Oxford Diffraction, 2020)
Empirical absorption correction using spherical harmonics,
 implemented in SCALE3 ABSPACK scaling algorithm.
;
_exptl_crystal_colour blue
_exptl_crystal_density_diffrn 1.666
_exptl_crystal_density_method 'not measured'
_exptl_crystal_description rod
_exptl_crystal_F_000 410
_exptl_crystal_size_max 0.6
_exptl_crystal_size_mid 0.4
_exptl_crystal_size_min 0.35
_refine_diff_density_max 0.207
_refine_diff_density_min -0.286
_refine_diff_density_rms 0.049
_refine_ls_abs_structure_details
;
 Flack x determined using 1227 quotients [(I+)-(I-)]/[(I+)+(I-)]
 (Parsons, Flack and Wagner, Acta Cryst. B69 (2013) 249-259).
;
_refine_ls_abs_structure_Flack -0.025(15)
_refine_ls_extinction_coef 0.0023(4)
_refine_ls_extinction_expression Fc^*^=kFc[1+0.001xFc^2^\l^3^/sin(2\q)]^-1/4^
_refine_ls_extinction_method SHELXL
_refine_ls_goodness_of_fit_ref 1.041
_refine_ls_hydrogen_treatment mixed
_refine_ls_matrix_type full
_refine_ls_number_parameters 231
_refine_ls_number_reflns 2896
_refine_ls_number_restraints 1
_refine_ls_restrained_S_all 1.041
_refine_ls_R_factor_all 0.0229
_refine_ls_R_factor_gt 0.0227
_refine_ls_shift/su_max 0.001
_refine_ls_shift/su_mean 0.000
_refine_ls_structure_factor_coef Fsqd
_refine_ls_weighting_details 'w=1/[\s^2^(Fo^2^)+(0.0293P)^2^+0.3901P] where P=(Fo^2^+2Fc^2^)/3'
_refine_ls_weighting_scheme calc
_refine_ls_wR_factor_gt 0.0587
_refine_ls_wR_factor_ref 0.0591
_reflns_Friedel_coverage 0.759
_reflns_Friedel_fraction_full 0.972
_reflns_Friedel_fraction_max 0.919
_reflns_number_gt 2862
_reflns_number_total 3047
_reflns_threshold_expression 'I > 2\s(I)'
_cod_data_source_file d1nj03803f2.cif
_cod_data_source_block L-1
_cod_depositor_comments 'Adding full bibliography for 7060966--7060967.cif.'
_cod_original_sg_symbol_H-M 'P 21'
_cod_database_code 7060967
_shelx_space_group_comment
;
The symmetry employed for this shelxl refinement is uniquely defined
by the following loop, which should always be used as a source of
symmetry information in preference to the above space-group names.
They are only intended as comments.
;
_shelxl_version_number 2014-3

loop_
_space_group_symop_operation_xyz
'x, y, z'
'-x, y+1/2, -z'

loop_
_atom_site_label
_atom_site_type_symbol
_atom_site_fract_x
_atom_site_fract_y
_atom_site_fract_z
_atom_site_U_iso_or_equiv
_atom_site_adp_type
_atom_site_occupancy
_atom_site_site_symmetry_order
_atom_site_calc_flag
_atom_site_refinement_flags_posn
_atom_site_refinement_flags_adp
_atom_site_refinement_flags_occupancy
_atom_site_disorder_assembly
_atom_site_disorder_group
Cu1 Cu 0.10051(3) 0.33609(6) 0.67161(3) 0.01020(13) Uani 1 1 d . . . . .
C1 C 0.2917(2) 0.6087(6) 0.6059(2) 0.0147(6) Uani 1 1 d . . . . .
H1A H 0.3262 0.5361 0.6763 0.018 Uiso 1 1 calc R U . . .
H1B H 0.2869 0.7770 0.6166 0.018 Uiso 1 1 calc R U . . .
C2 C 0.3671(3) 0.5539(6) 0.5213(2) 0.0165(6) Uani 1 1 d . . . . .
H2A H 0.4517 0.5423 0.5558 0.020 Uiso 1 1 calc R U . . .
H2B H 0.3564 0.6725 0.4638 0.020 Uiso 1 1 calc R U . . .
C3 C 0.3169(2) 0.3171(6) 0.4754(2) 0.0163(6) Uani 1 1 d . . . . .
H3A H 0.3494 0.1900 0.5250 0.020 Uiso 1 1 calc R U . . .
H3B H 0.3347 0.2876 0.4036 0.020 Uiso 1 1 calc R U . . .
C4 C 0.1803(2) 0.3443(6) 0.46704(19) 0.0113(5) Uani 1 1 d . . . . .
H4 H 0.1435 0.4158 0.3960 0.014 Uiso 1 1 calc R U . . .
C5 C 0.1198(2) 0.1109(5) 0.4789(2) 0.0113(6) Uani 1 1 d . . . . .
C6 C 0.1159(3) 0.2718(5) 0.9004(2) 0.0111(6) Uani 1 1 d . . . . .
H6 H 0.0609 0.2436 0.9500 0.013 Uiso 1 1 calc R U . . .
C7 C 0.1171(2) 0.5339(5) 0.8760(2) 0.0118(6) Uani 1 1 d . . . . .
C8 C 0.2426(2) 0.1918(5) 0.9584(2) 0.0120(6) Uani 1 1 d . . . . .
H8A H 0.2650 0.2754 1.0279 0.014 Uiso 1 1 calc R U . . .
H8B H 0.2392 0.0259 0.9755 0.014 Uiso 1 1 calc R U . . .
C9 C 0.3410(3) 0.2275(5) 0.8950(2) 0.0122(6) Uani 1 1 d . . . . .
C10 C 0.3659(3) 0.0558(5) 0.8226(2) 0.0148(6) Uani 1 1 d . . . . .
H10 H 0.3183 -0.0784 0.8103 0.018 Uiso 1 1 calc R U . . .
C11 C 0.4603(3) 0.0809(6) 0.7684(2) 0.0155(6) Uani 1 1 d . . . . .
H11 H 0.4757 -0.0357 0.7207 0.019 Uiso 1 1 calc R U . . .
C12 C 0.5315(2) 0.2812(5) 0.7859(2) 0.0143(6) Uani 1 1 d . . . . .
C13 C 0.5085(3) 0.4546(5) 0.8572(2) 0.0145(6) Uani 1 1 d . . . . .
H13 H 0.5559 0.5891 0.8687 0.017 Uiso 1 1 calc R U . . .
C14 C 0.4141(3) 0.4265(5) 0.9113(2) 0.0131(6) Uani 1 1 d . . . . .
H14 H 0.3995 0.5430 0.9594 0.016 Uiso 1 1 calc R U . . .
N1 N 0.1692(2) 0.5084(4) 0.55866(18) 0.0102(5) Uani 1 1 d . . . . .
H1 H 0.1147 0.6369 0.5284 0.012 Uiso 1 1 calc R U . . .
N2 N 0.0703(2) 0.1439(4) 0.79557(19) 0.0116(5) Uani 1 1 d . . . . .
H2C H -0.0081 0.1172 0.7872 0.014 Uiso 1 1 calc R U . . .
H2D H 0.1076 0.0061 0.7969 0.014 Uiso 1 1 calc R U . . .
O1 O 0.08718(17) 0.0707(4) 0.56985(15) 0.0119(4) Uani 1 1 d . . . . .
O2 O 0.10624(18) -0.0349(4) 0.40195(16) 0.0139(4) Uani 1 1 d . . . . .
O3 O 0.11741(18) 0.5959(4) 0.77616(15) 0.0129(4) Uani 1 1 d . . . . .
O4 O 0.12314(19) 0.6760(4) 0.95266(16) 0.0159(4) Uani 1 1 d . . . . .
O5 O 0.62339(18) 0.2980(4) 0.73015(17) 0.0195(5) Uani 1 1 d . . . . .
H5 H 0.6632 0.4162 0.7504 0.029 Uiso 1 1 calc R U . . .
O6 O 0.8309(2) 0.0322(4) 0.83254(19) 0.0176(5) Uani 1 1 d . . . . .
H6A H 0.766(4) 0.107(8) 0.798(3) 0.026 Uiso 1 1 d . U . . .
H6B H 0.845(3) 0.072(8) 0.895(4) 0.026 Uiso 1 1 d . U . . .
O7 O 0.8082(2) 0.5669(4) 0.7865(2) 0.0201(5) Uani 1 1 d . . . . .
H7A H 0.819(4) 0.706(9) 0.803(4) 0.030 Uiso 1 1 d . U . . .
H7B H 0.834(4) 0.554(8) 0.733(4) 0.030 Uiso 1 1 d . U . . .

loop_
_atom_site_aniso_label
_atom_site_aniso_U_11
_atom_site_aniso_U_22
_atom_site_aniso_U_33
_atom_site_aniso_U_23
_atom_site_aniso_U_13
_atom_site_aniso_U_12
Cu1 0.0126(2) 0.0101(2) 0.00839(19) 0.00015(16) 0.00341(13) -0.00100(16)
C1 0.0111(13) 0.0185(15) 0.0136(13) -0.0019(12) 0.0005(11) -0.0021(11)
C2 0.0117(13) 0.0213(17) 0.0171(14) -0.0003(12) 0.0041(11) -0.0047(12)
C3 0.0110(12) 0.0223(16) 0.0175(13) -0.0043(14) 0.0069(10) -0.0039(14)
C4 0.0125(12) 0.0133(13) 0.0084(11) -0.0011(13) 0.0029(9) -0.0010(14)
C5 0.0071(12) 0.0126(14) 0.0140(14) 0.0018(12) 0.0015(10) 0.0033(11)
C6 0.0128(13) 0.0134(16) 0.0072(12) -0.0004(10) 0.0024(10) -0.0011(10)
C7 0.0069(12) 0.0168(16) 0.0120(13) -0.0002(12) 0.0024(10) 0.0012(11)
C8 0.0142(14) 0.0118(14) 0.0103(13) 0.0006(11) 0.0033(11) 0.0011(11)
C9 0.0112(13) 0.0146(14) 0.0096(13) 0.0017(11) -0.0005(10) 0.0011(11)
C10 0.0167(14) 0.0140(16) 0.0124(13) -0.0014(11) 0.0005(10) 0.0000(12)
C11 0.0164(14) 0.0158(15) 0.0140(14) -0.0028(12) 0.0027(11) 0.0019(12)
C12 0.0109(13) 0.0213(17) 0.0104(12) 0.0022(11) 0.0018(10) 0.0020(11)
C13 0.0122(13) 0.0150(15) 0.0145(14) 0.0011(12) -0.0010(11) -0.0025(11)
C14 0.0162(14) 0.0123(13) 0.0099(13) -0.0017(11) 0.0011(11) 0.0020(11)
N1 0.0103(11) 0.0110(11) 0.0089(11) -0.0006(9) 0.0014(9) -0.0006(9)
N2 0.0120(11) 0.0117(13) 0.0109(12) -0.0009(10) 0.0021(9) -0.0012(9)
O1 0.0136(10) 0.0136(10) 0.0096(9) 0.0003(8) 0.0047(7) -0.0006(8)
O2 0.0150(10) 0.0157(11) 0.0121(10) -0.0043(8) 0.0050(8) -0.0016(8)
O3 0.0175(10) 0.0107(10) 0.0107(9) 0.0012(8) 0.0037(8) 0.0003(8)
O4 0.0229(11) 0.0122(10) 0.0130(10) -0.0029(8) 0.0044(8) -0.0015(8)
O5 0.0156(10) 0.0257(15) 0.0191(10) -0.0024(9) 0.0079(8) -0.0030(9)
O6 0.0183(11) 0.0210(12) 0.0137(10) 0.0013(9) 0.0040(9) 0.0020(9)
O7 0.0245(12) 0.0204(13) 0.0189(11) -0.0020(10) 0.0126(10) -0.0042(10)

loop_
_atom_type_symbol
_atom_type_description
_atom_type_scat_dispersion_real
_atom_type_scat_dispersion_imag
_atom_type_scat_source
C C 0.0181 0.0091 'International Tables Vol C Tables 4.2.6.8 and 6.1.1.4'
H H 0.0000 0.0000 'International Tables Vol C Tables 4.2.6.8 and 6.1.1.4'
Cu Cu -1.9646 0.5888 'International Tables Vol C Tables 4.2.6.8 and 6.1.1.4'
N N 0.0311 0.0180 'International Tables Vol C Tables 4.2.6.8 and 6.1.1.4'
O O 0.0492 0.0322 'International Tables Vol C Tables 4.2.6.8 and 6.1.1.4'

loop_
_geom_angle_atom_site_label_1
_geom_angle_atom_site_label_2
_geom_angle_atom_site_label_3
_geom_angle
_geom_angle_site_symmetry_1
_geom_angle_site_symmetry_3
_geom_angle_publ_flag
O3 Cu1 O1 178.33(9) . . ?
O3 Cu1 N2 84.89(9) . . ?
O1 Cu1 N2 94.16(9) . . ?
O3 Cu1 N1 95.53(9) . . ?
O1 Cu1 N1 85.09(9) . . ?
N2 Cu1 N1 167.17(10) . . ?
N1 C1 C2 105.4(2) . . ?
N1 C1 H1A 110.7 . . ?
C2 C1 H1A 110.7 . . ?
N1 C1 H1B 110.7 . . ?
C2 C1 H1B 110.7 . . ?
H1A C1 H1B 108.8 . . ?
C1 C2 C3 102.5(2) . . ?
C1 C2 H2A 111.3 . . ?
C3 C2 H2A 111.3 . . ?
C1 C2 H2B 111.3 . . ?
C3 C2 H2B 111.3 . . ?
H2A C2 H2B 109.2 . . ?
C2 C3 C4 103.2(3) . . ?
C2 C3 H3A 111.1 . . ?
C4 C3 H3A 111.1 . . ?
C2 C3 H3B 111.1 . . ?
C4 C3 H3B 111.1 . . ?
H3A C3 H3B 109.1 . . ?
N1 C4 C5 111.0(2) . . ?
N1 C4 C3 105.0(2) . . ?
C5 C4 C3 112.2(3) . . ?
N1 C4 H4 109.5 . . ?
C5 C4 H4 109.5 . . ?
C3 C4 H4 109.5 . . ?
O2 C5 O1 122.8(3) . . ?
O2 C5 C4 119.5(2) . . ?
O1 C5 C4 117.7(2) . . ?
N2 C6 C7 108.8(2) . . ?
N2 C6 C8 112.5(2) . . ?
C7 C6 C8 109.6(2) . . ?
N2 C6 H6 108.6 . . ?
C7 C6 H6 108.6 . . ?
C8 C6 H6 108.6 . . ?
O4 C7 O3 123.2(3) . . ?
O4 C7 C6 119.2(3) . . ?
O3 C7 C6 117.5(3) . . ?
C9 C8 C6 116.2(2) . . ?
C9 C8 H8A 108.2 . . ?
C6 C8 H8A 108.2 . . ?
C9 C8 H8B 108.2 . . ?
C6 C8 H8B 108.2 . . ?
H8A C8 H8B 107.4 . . ?
C14 C9 C10 117.7(3) . . ?
C14 C9 C8 121.2(3) . . ?
C10 C9 C8 121.0(3) . . ?
C11 C10 C9 121.5(3) . . ?
C11 C10 H10 119.3 . . ?
C9 C10 H10 119.3 . . ?
C12 C11 C10 119.6(3) . . ?
C12 C11 H11 120.2 . . ?
C10 C11 H11 120.2 . . ?
O5 C12 C13 122.6(3) . . ?
O5 C12 C11 117.4(3) . . ?
C13 C12 C11 120.1(3) . . ?
C12 C13 C14 119.7(3) . . ?
C12 C13 H13 120.1 . . ?
C14 C13 H13 120.1 . . ?
C13 C14 C9 121.4(3) . . ?
C13 C14 H14 119.3 . . ?
C9 C14 H14 119.3 . . ?
C4 N1 C1 108.1(2) . . ?
C4 N1 Cu1 109.59(18) . . ?
C1 N1 Cu1 112.40(16) . . ?
C4 N1 H1 108.9 . . ?
C1 N1 H1 108.9 . . ?
Cu1 N1 H1 108.9 . . ?
C6 N2 Cu1 108.92(17) . . ?
C6 N2 H2C 109.9 . . ?
Cu1 N2 H2C 109.9 . . ?
C6 N2 H2D 109.9 . . ?
Cu1 N2 H2D 109.9 . . ?
H2C N2 H2D 108.3 . . ?
C5 O1 Cu1 115.69(18) . . ?
C7 O3 Cu1 114.30(19) . . ?
C12 O5 H5 109.5 . . ?
H6A O6 H6B 108(4) . . ?
H7A O7 H7B 104(5) . . ?

loop_
_geom_bond_atom_site_label_1
_geom_bond_atom_site_label_2
_geom_bond_distance
_geom_bond_site_symmetry_2
_geom_bond_publ_flag
Cu1 O3 1.949(2) . ?
Cu1 O1 1.954(2) . ?
Cu1 N2 1.976(2) . ?
Cu1 N1 2.001(2) . ?
C1 N1 1.505(4) . ?
C1 C2 1.524(4) . ?
C1 H1A 0.9700 . ?
C1 H1B 0.9700 . ?
C2 C3 1.525(5) . ?
C2 H2A 0.9700 . ?
C2 H2B 0.9700 . ?
C3 C4 1.544(3) . ?
C3 H3A 0.9700 . ?
C3 H3B 0.9700 . ?
C4 N1 1.497(4) . ?
C4 C5 1.518(4) . ?
C4 H4 0.9800 . ?
C5 O2 1.250(4) . ?
C5 O1 1.281(3) . ?
C6 N2 1.484(4) . ?
C6 C7 1.523(4) . ?
C6 C8 1.538(4) . ?
C6 H6 0.9800 . ?
C7 O4 1.240(4) . ?
C7 O3 1.288(3) . ?
C8 C9 1.513(4) . ?
C8 H8A 0.9700 . ?
C8 H8B 0.9700 . ?
C9 C14 1.394(4) . ?
C9 C10 1.397(4) . ?
C10 C11 1.392(4) . ?
C10 H10 0.9300 . ?
C11 C12 1.388(4) . ?
C11 H11 0.9300 . ?
C12 O5 1.376(3) . ?
C12 C13 1.386(4) . ?
C13 C14 1.393(4) . ?
C13 H13 0.9300 . ?
C14 H14 0.9300 . ?
N1 H1 0.9800 . ?
N2 H2C 0.8900 . ?
N2 H2D 0.8900 . ?
O5 H5 0.8200 . ?
O6 H6A 0.88(5) . ?
O6 H6B 0.79(4) . ?
O7 H7A 0.82(5) . ?
O7 H7B 0.78(4) . ?

loop_
_geom_torsion_atom_site_label_1
_geom_torsion_atom_site_label_2
_geom_torsion_atom_site_label_3
_geom_torsion_atom_site_label_4
_geom_torsion
_geom_torsion_site_symmetry_1
_geom_torsion_site_symmetry_2
_geom_torsion_site_symmetry_3
_geom_torsion_site_symmetry_4
_geom_torsion_publ_flag
N1 C1 C2 C3 -34.0(3) . . . . ?
C1 C2 C3 C4 39.7(3) . . . . ?
C2 C3 C4 N1 -30.9(3) . . . . ?
C2 C3 C4 C5 -151.5(2) . . . . ?
N1 C4 C5 O2 170.4(2) . . . . ?
C3 C4 C5 O2 -72.5(3) . . . . ?
N1 C4 C5 O1 -11.2(3) . . . . ?
C3 C4 C5 O1 105.9(3) . . . . ?
N2 C6 C7 O4 162.3(2) . . . . ?
C8 C6 C7 O4 -74.3(3) . . . . ?
N2 C6 C7 O3 -20.9(3) . . . . ?
C8 C6 C7 O3 102.5(3) . . . . ?
N2 C6 C8 C9 61.2(3) . . . . ?
C7 C6 C8 C9 -60.0(3) . . . . ?
C6 C8 C9 C14 95.2(3) . . . . ?
C6 C8 C9 C10 -88.3(3) . . . . ?
C14 C9 C10 C11 0.1(4) . . . . ?
C8 C9 C10 C11 -176.5(3) . . . . ?
C9 C10 C11 C12 -0.3(4) . . . . ?
C10 C11 C12 O5 -179.8(2) . . . . ?
C10 C11 C12 C13 0.1(4) . . . . ?
O5 C12 C13 C14 -179.9(3) . . . . ?
C11 C12 C13 C14 0.3(4) . . . . ?
C12 C13 C14 C9 -0.4(4) . . . . ?
C10 C9 C14 C13 0.3(4) . . . . ?
C8 C9 C14 C13 176.8(3) . . . . ?
C5 C4 N1 C1 131.2(2) . . . . ?
C3 C4 N1 C1 9.8(3) . . . . ?
C5 C4 N1 Cu1 8.4(2) . . . . ?
C3 C4 N1 Cu1 -113.0(2) . . . . ?
C2 C1 N1 C4 15.1(3) . . . . ?
C2 C1 N1 Cu1 136.2(2) . . . . ?
C7 C6 N2 Cu1 24.9(3) . . . . ?
C8 C6 N2 Cu1 -96.7(2) . . . . ?
O2 C5 O1 Cu1 -173.4(2) . . . . ?
C4 C5 O1 Cu1 8.3(3) . . . . ?
O4 C7 O3 Cu1 -177.7(2) . . . . ?
C6 C7 O3 Cu1 5.7(3) . . . . ?
